data_7017639
loop_
_publ_author_name
'Yoo, In Young'
'Won Ryu, Dae'
'Hee Yoon, Jung'
'Ram Sohn, Ah'
'Soo Lim, Kwang'
'Ki Cho, Beong'
'Kwan Koh, Eui'
'Seop Hong, Chang'

_publ_section_title
;
 Syntheses, structures, and magnetic characterizations of cyanide-bridged
 Fe(III)Mn(III) chains constructed by mer-Fe(iii)tricyanide and Mn(iii)
 Schiff bases: Magnetostructural relationship.
;
_journal_issue 6
_journal_name_full 'Dalton transactions (Cambridge, England : 2003)'
_journal_page_first 1776
_journal_page_last 1785
_journal_paper_doi 10.1039/c1dt11293g
_journal_volume 41
_journal_year 2012
_chemical_formula_sum 'C39 H31 F2 Fe Mn N8 O5.5'
_chemical_formula_weight 848.51
_chemical_name_systematic
;
?
;
_space_group_IT_number 14
_symmetry_cell_setting monoclinic
_symmetry_space_group_name_Hall '-P 2yn'
_symmetry_space_group_name_H-M 'P 1 21/n 1'
_atom_sites_solution_hydrogens geom
_atom_sites_solution_primary direct
_atom_sites_solution_secondary difmap
_audit_creation_method SHELXL-97
_cell_angle_alpha 90.00
_cell_angle_beta 93.255(5)
_cell_angle_gamma 90.00
_cell_formula_units_Z 4
_cell_length_a 8.8536(15)
_cell_length_b 19.518(4)
_cell_length_c 20.676(4)
_cell_measurement_reflns_used 2068
_cell_measurement_temperature 293(2)
_cell_measurement_theta_max 28.238
_cell_measurement_theta_min 2.308
_cell_volume 3567.1(12)
_computing_cell_refinement 'Bruker SMART APEXll'
_computing_data_collection 'Bruker SMART APEXll'
_computing_data_reduction 'Bruker SAINT'
_computing_molecular_graphics WingX
_computing_publication_material WingX
_computing_structure_refinement 'SHELXL-97 (Sheldrick, 1997)'
_computing_structure_solution SHELXTL
_diffrn_ambient_temperature 293(2)
_diffrn_measured_fraction_theta_full 0.940
_diffrn_measured_fraction_theta_max 0.940
_diffrn_measurement_device_type 'CCD area detector'
_diffrn_measurement_method 'omega scan'
_diffrn_radiation_monochromator graphite
_diffrn_radiation_source 'fine-focus sealed tube'
_diffrn_radiation_type MoK\a
_diffrn_radiation_wavelength 0.71073
_diffrn_reflns_av_R_equivalents 0.3364
_diffrn_reflns_av_sigmaI/netI 0.4173
_diffrn_reflns_limit_h_max 11
_diffrn_reflns_limit_h_min -11
_diffrn_reflns_limit_k_max 24
_diffrn_reflns_limit_k_min -25
_diffrn_reflns_limit_l_max 25
_diffrn_reflns_limit_l_min -20
_diffrn_reflns_number 28572
_diffrn_reflns_theta_full 28.20
_diffrn_reflns_theta_max 28.20
_diffrn_reflns_theta_min 1.44
_exptl_absorpt_coefficient_mu 0.832
_exptl_absorpt_correction_T_max 0.9755
_exptl_absorpt_correction_T_min 0.9025
_exptl_absorpt_correction_type multi-scan
_exptl_absorpt_process_details SADABS
_exptl_crystal_colour brown
_exptl_crystal_density_diffrn 1.580
_exptl_crystal_density_method 'not measured'
_exptl_crystal_description rod
_exptl_crystal_F_000 1736
_exptl_crystal_size_max 0.13
_exptl_crystal_size_mid 0.07
_exptl_crystal_size_min 0.03
_refine_diff_density_max 0.691
_refine_diff_density_min -0.880
_refine_diff_density_rms 0.163
_refine_ls_extinction_method none
_refine_ls_goodness_of_fit_ref 1.057
_refine_ls_hydrogen_treatment constr
_refine_ls_matrix_type full
_refine_ls_number_parameters 509
_refine_ls_number_reflns 8266
_refine_ls_number_restraints 0
_refine_ls_restrained_S_all 1.057
_refine_ls_R_factor_all 0.3532
_refine_ls_R_factor_gt 0.1509
_refine_ls_shift/su_max 0.000
_refine_ls_shift/su_mean 0.000
_refine_ls_structure_factor_coef Fsqd
_refine_ls_weighting_details 'calc w=1/[\s^2^(Fo^2^)+(0.1524P)^2^+15.8326P] where P=(Fo^2^+2Fc^2^)/3'
_refine_ls_weighting_scheme calc
_refine_ls_wR_factor_gt 0.3214
_refine_ls_wR_factor_ref 0.4126
_reflns_number_gt 2552
_reflns_number_total 8266
_reflns_threshold_expression >2sigma(I)
_cod_data_source_file c1dt11293g.txt
_cod_data_source_block p2(1)n
_cod_depositor_comments
;
The following automatic conversions were performed:

'_exptl_absorpt_correction_type' value 'MULTI-SCAN' changed to
'multi-scan' according to
/home/saulius/struct/CIF-dictionaries/cif_core.dic dictionary named
'cif_core.dic' version 2.4.1 from 2010-06-29.

Automatic conversion script
Id: cif_fix_values 1715 2011-07-08 13:25:40Z adriana 
;
_cod_original_cell_volume 3567.1(11)
_cod_original_sg_symbol_H-M P2(1)/n
_cod_original_formula_sum 'C39 H31 F2 Fe Mn N8 O5.50'
_cod_database_code 7017639

loop_
_symmetry_equiv_pos_as_xyz
'x, y, z'
'-x+1/2, y+1/2, -z+1/2'
'-x, -y, -z'
'x-1/2, -y-1/2, z-1/2'

loop_
_atom_site_label
_atom_site_type_symbol
_atom_site_fract_x
_atom_site_fract_y
_atom_site_fract_z
_atom_site_U_iso_or_equiv
_atom_site_adp_type
_atom_site_occupancy
_atom_site_symmetry_multiplicity
_atom_site_calc_flag
_atom_site_refinement_flags
Fe1 Fe 0.7450(2) 0.58365(10) 0.19533(10) 0.0288(6) Uani 1 1 d .
C3 C 0.8416(14) 0.6710(8) 0.2166(7) 0.030(3) Uani 1 1 d .
C1 C 0.8229(15) 0.5513(7) 0.2812(8) 0.029(3) Uiso 1 1 d .
C2 C 0.6655(14) 0.4908(7) 0.1862(6) 0.023(3) Uani 1 1 d .
C4 C 1.0487(15) 0.5306(7) 0.1752(7) 0.030(3) Uani 1 1 d .
H4 H 1.0507 0.5170 0.2183 0.036 Uiso 1 1 calc R
C5 C 1.1747(17) 0.5202(8) 0.1414(8) 0.041(4) Uani 1 1 d .
H5 H 1.2587 0.4983 0.1610 0.049 Uiso 1 1 calc R
C6 C 1.1771(16) 0.5426(7) 0.0769(8) 0.036(4) Uani 1 1 d .
C7 C 1.3037(18) 0.5343(8) 0.0391(10) 0.052(5) Uani 1 1 d .
H7 H 1.3882 0.5113 0.0569 0.062 Uiso 1 1 calc R
C8 C 1.3060(19) 0.5587(8) -0.0221(9) 0.050(5) Uani 1 1 d .
H8 H 1.3930 0.5549 -0.0450 0.060 Uiso 1 1 calc R
C9 C 1.1784(18) 0.5891(8) -0.0502(9) 0.052(5) Uani 1 1 d .
H9 H 1.1806 0.6048 -0.0926 0.062 Uiso 1 1 calc R
C10 C 1.0499(19) 0.5971(7) -0.0186(8) 0.045(4) Uani 1 1 d .
H10 H 0.9656 0.6178 -0.0392 0.053 Uiso 1 1 calc R
C11 C 1.0451(16) 0.5730(7) 0.0480(8) 0.038(4) Uani 1 1 d .
C12 C 0.9163(16) 0.5810(7) 0.0873(8) 0.038(4) Uani 1 1 d .
C13 C 0.7694(16) 0.6164(7) 0.0643(8) 0.031(3) Uani 1 1 d .
C14 C 0.5413(14) 0.6567(7) 0.1154(7) 0.031(4) Uani 1 1 d .
C15 C 0.4674(17) 0.6920(8) 0.0641(7) 0.037(4) Uani 1 1 d .
H15 H 0.5084 0.6932 0.0236 0.044 Uiso 1 1 calc R
C16 C 0.3288(18) 0.7262(7) 0.0743(8) 0.042(4) Uani 1 1 d .
H16 H 0.2797 0.7493 0.0398 0.050 Uiso 1 1 calc R
C17 C 0.2657(18) 0.7262(7) 0.1328(9) 0.044(4) Uani 1 1 d .
H17 H 0.1767 0.7503 0.1383 0.053 Uiso 1 1 calc R
C18 C 0.3355(15) 0.6897(8) 0.1848(7) 0.034(4) Uani 1 1 d .
C19 C 0.2761(15) 0.6837(8) 0.2473(8) 0.043(4) Uani 1 1 d .
H19 H 0.1869 0.7061 0.2561 0.052 Uiso 1 1 calc R
C20 C 0.3517(17) 0.6442(8) 0.2954(9) 0.046(4) Uani 1 1 d .
H20 H 0.3112 0.6379 0.3355 0.055 Uiso 1 1 calc R
C21 C 0.4909(15) 0.6143(7) 0.2814(8) 0.036(4) Uani 1 1 d .
H21 H 0.5440 0.5902 0.3142 0.044 Uiso 1 1 calc R
C22 C 0.4732(14) 0.6548(6) 0.1749(7) 0.030(3) Uani 1 1 d .
N3 N 0.8912(13) 0.7253(6) 0.2217(6) 0.035(3) Uani 1 1 d .
N1 N 0.8686(13) 0.5303(6) 0.3295(6) 0.039(3) Uani 1 1 d .
N2 N 0.6228(13) 0.4347(6) 0.1862(6) 0.035(3) Uani 1 1 d .
N4 N 0.9219(12) 0.5596(5) 0.1488(6) 0.027(3) Uani 1 1 d .
N5 N 0.6768(12) 0.6191(5) 0.1146(6) 0.029(3) Uani 1 1 d .
N6 N 0.5507(11) 0.6186(5) 0.2238(6) 0.024(3) Uani 1 1 d .
O1 O 0.7423(11) 0.6383(5) 0.0104(5) 0.043(3) Uani 1 1 d .
Mn1 Mn 0.8962(2) 0.82923(10) 0.26909(12) 0.0329(6) Uani 1 1 d .
C23 C 1.0899(15) 0.9061(7) 0.1885(7) 0.034(4) Uani 1 1 d .
C24 C 1.2365(15) 0.9370(8) 0.1843(7) 0.036(4) Uani 1 1 d .
H24 H 1.3159 0.9237 0.2130 0.043 Uiso 1 1 calc R
C25 C 1.2597(16) 0.9851(8) 0.1392(8) 0.039(4) Uani 1 1 d .
H25 H 1.3555 1.0041 0.1365 0.046 Uiso 1 1 calc R
C26 C 1.1441(16) 1.0063(8) 0.0973(8) 0.036(4) Uani 1 1 d .
C27 C 1.0028(17) 0.9792(8) 0.1005(8) 0.040(4) Uani 1 1 d .
H27 H 0.9255 0.9943 0.0717 0.048 Uiso 1 1 calc R
C28 C 0.9724(14) 0.9295(7) 0.1461(8) 0.033(4) Uani 1 1 d .
C29 C 0.8206(15) 0.9041(7) 0.1494(8) 0.036(4) Uani 1 1 d .
H29 H 0.7504 0.9180 0.1169 0.043 Uiso 1 1 calc R
C30 C 0.6144(14) 0.8409(8) 0.1910(8) 0.041(4) Uani 1 1 d .
H30A H 0.6054 0.7952 0.1727 0.049 Uiso 1 1 calc R
H30B H 0.5501 0.8717 0.1648 0.049 Uiso 1 1 calc R
C31 C 0.5696(14) 0.8410(7) 0.2599(8) 0.037(4) Uani 1 1 d .
H31A H 0.5577 0.8877 0.2750 0.045 Uiso 1 1 calc R
H31B H 0.4743 0.8171 0.2633 0.045 Uiso 1 1 calc R
C32 C 0.6628(18) 0.7641(8) 0.3445(8) 0.043(4) Uani 1 1 d .
H32 H 0.5628 0.7581 0.3548 0.052 Uiso 1 1 calc R
C33 C 0.7743(18) 0.7258(8) 0.3803(8) 0.043(4) Uani 1 1 d .
C34 C 0.7271(19) 0.6719(9) 0.4215(8) 0.048(4) Uani 1 1 d .
H34 H 0.6244 0.6644 0.4256 0.057 Uiso 1 1 calc R
C35 C 0.826(2) 0.6331(9) 0.4536(8) 0.052(5) Uani 1 1 d .
C36 C 0.978(2) 0.6431(9) 0.4537(8) 0.056(5) Uani 1 1 d .
H36 H 1.0439 0.6155 0.4788 0.067 Uiso 1 1 calc R
C37 C 1.0342(19) 0.6958(8) 0.4154(8) 0.044(4) Uani 1 1 d .
H37 H 1.1379 0.7027 0.4140 0.052 Uiso 1 1 calc R
C38 C 0.9316(18) 0.7382(8) 0.3787(8) 0.041(4) Uani 1 1 d .
N7 N 0.7731(12) 0.8642(6) 0.1926(6) 0.034(3) Uani 1 1 d .
N8 N 0.6887(13) 0.8066(5) 0.2986(6) 0.034(3) Uani 1 1 d .
O2 O 1.0792(9) 0.8561(5) 0.2340(5) 0.032(2) Uani 1 1 d .
O3 O 0.9889(10) 0.7890(5) 0.3450(5) 0.036(3) Uani 1 1 d .
F1 F 1.1694(9) 1.0548(4) 0.0516(4) 0.048(2) Uani 1 1 d .
F2 F 0.7761(13) 0.5798(6) 0.4912(5) 0.088(4) Uani 1 1 d .
O4 O 0.590(5) 0.973(3) 0.052(2) 0.20(2) Uani 0.50 1 d P
O5 O 0.2132(14) 0.3389(7) 0.1286(8) 0.088(5) Uani 1 1 d .
C39 C 0.107(3) 0.2117(13) -0.0265(12) 0.104(9) Uani 1 1 d .
O6 O 0.1002(16) 0.2292(7) 0.0429(10) 0.104(6) Uani 1 1 d .

loop_
_atom_site_aniso_label
_atom_site_aniso_U_11
_atom_site_aniso_U_22
_atom_site_aniso_U_33
_atom_site_aniso_U_23
_atom_site_aniso_U_13
_atom_site_aniso_U_12
Fe1 0.0373(11) 0.0220(10) 0.0272(14) 0.0024(9) 0.0047(9) -0.0004(8)
C3 0.024(7) 0.038(9) 0.028(10) 0.003(7) 0.010(6) 0.004(6)
C2 0.037(7) 0.022(7) 0.013(8) 0.002(6) 0.010(6) 0.012(6)
C4 0.042(8) 0.040(9) 0.007(9) 0.007(6) 0.003(7) -0.009(6)
C5 0.046(9) 0.049(10) 0.026(11) -0.004(8) -0.007(8) -0.008(7)
C6 0.037(8) 0.035(9) 0.035(11) -0.018(7) 0.009(8) -0.008(6)
C7 0.048(10) 0.051(11) 0.057(14) -0.015(10) 0.008(10) 0.020(8)
C8 0.055(11) 0.050(11) 0.049(13) -0.015(9) 0.033(10) 0.000(8)
C9 0.056(10) 0.045(10) 0.057(13) -0.015(9) 0.026(10) 0.003(8)
C10 0.071(11) 0.024(8) 0.040(12) 0.001(7) 0.018(9) -0.003(7)
C11 0.038(8) 0.038(9) 0.039(11) -0.013(8) 0.005(8) -0.011(7)
C12 0.040(8) 0.022(7) 0.053(12) -0.013(8) 0.004(8) -0.009(6)
C13 0.042(8) 0.029(8) 0.023(10) -0.005(7) 0.005(8) -0.010(6)
C14 0.022(7) 0.044(9) 0.028(10) -0.006(7) -0.004(7) -0.003(6)
C15 0.057(10) 0.048(10) 0.005(9) -0.007(7) 0.003(7) -0.007(7)
C16 0.054(10) 0.028(8) 0.042(12) 0.002(8) -0.001(9) -0.006(7)
C17 0.053(9) 0.025(8) 0.054(13) 0.001(8) -0.002(9) 0.015(7)
C18 0.034(8) 0.047(9) 0.022(10) -0.006(7) 0.009(7) 0.005(6)
C19 0.024(7) 0.052(11) 0.053(13) -0.011(9) 0.006(8) -0.002(7)
C20 0.047(9) 0.038(9) 0.054(13) -0.001(9) 0.018(9) -0.004(7)
C21 0.035(8) 0.043(9) 0.032(11) 0.009(7) 0.007(7) 0.005(7)
C22 0.026(7) 0.025(8) 0.038(11) -0.003(7) 0.005(7) 0.003(5)
N3 0.039(7) 0.034(7) 0.035(9) 0.001(6) 0.009(6) -0.001(6)
N1 0.033(7) 0.053(8) 0.031(9) -0.003(7) -0.003(6) 0.009(6)
N2 0.046(7) 0.029(7) 0.032(8) -0.002(6) 0.009(6) 0.013(5)
N4 0.043(7) 0.021(6) 0.014(7) 0.002(5) -0.011(6) -0.010(5)
N5 0.030(6) 0.023(6) 0.032(8) 0.004(5) 0.000(6) 0.007(5)
N6 0.022(5) 0.021(6) 0.031(8) 0.004(5) 0.010(5) 0.005(4)
O1 0.051(6) 0.055(7) 0.023(7) 0.005(5) 0.005(5) 0.009(5)
Mn1 0.0307(11) 0.0230(11) 0.0455(17) -0.0029(11) 0.0062(10) -0.0004(9)
C23 0.037(8) 0.035(9) 0.033(10) -0.004(7) 0.016(7) -0.004(6)
C24 0.029(7) 0.048(10) 0.029(10) -0.006(8) -0.003(7) 0.001(6)
C25 0.037(8) 0.042(9) 0.038(11) -0.002(8) 0.011(8) -0.008(7)
C26 0.042(9) 0.043(9) 0.024(10) 0.001(7) 0.014(7) -0.003(7)
C27 0.050(9) 0.041(9) 0.030(11) -0.002(8) 0.015(8) -0.005(7)
C28 0.029(7) 0.026(8) 0.044(11) -0.014(7) 0.000(7) 0.002(6)
C29 0.030(7) 0.038(9) 0.040(11) -0.010(8) 0.005(7) 0.003(6)
C30 0.023(7) 0.043(10) 0.055(13) -0.008(8) -0.004(7) 0.004(6)
C31 0.023(7) 0.027(8) 0.062(13) -0.001(8) 0.004(7) 0.001(6)
C32 0.050(9) 0.033(9) 0.051(12) -0.022(8) 0.031(9) -0.021(7)
C33 0.060(11) 0.038(9) 0.032(11) 0.001(8) 0.016(9) -0.001(8)
C34 0.051(10) 0.068(12) 0.025(11) -0.017(9) 0.010(8) -0.010(9)
C35 0.066(12) 0.061(12) 0.028(12) 0.013(9) -0.006(9) -0.026(9)
C36 0.068(12) 0.058(12) 0.041(13) 0.001(9) -0.009(9) -0.013(9)
C37 0.056(10) 0.047(10) 0.028(11) -0.012(8) 0.005(8) -0.006(8)
C38 0.053(10) 0.036(9) 0.033(11) -0.013(8) 0.002(8) -0.012(7)
N7 0.029(6) 0.027(7) 0.046(9) -0.013(6) -0.001(6) 0.007(5)
N8 0.043(7) 0.014(6) 0.047(9) -0.009(6) 0.012(6) -0.005(5)
O2 0.023(5) 0.041(6) 0.034(7) 0.000(5) 0.009(4) 0.002(4)
O3 0.037(5) 0.028(5) 0.045(7) 0.011(5) 0.006(5) 0.006(4)
F1 0.049(5) 0.055(6) 0.039(6) 0.007(5) 0.009(4) -0.008(4)
F2 0.108(9) 0.105(9) 0.050(8) 0.037(7) -0.006(6) -0.045(7)
O4 0.18(4) 0.26(6) 0.16(4) -0.09(4) -0.01(3) -0.04(4)
O5 0.060(8) 0.083(10) 0.119(13) 0.021(9) -0.023(8) 0.016(7)
C39 0.16(3) 0.086(18) 0.065(19) 0.012(15) 0.023(17) 0.017(16)
O6 0.078(10) 0.065(10) 0.169(19) -0.022(11) 0.013(11) 0.007(7)

loop_
_atom_type_symbol
_atom_type_description
_atom_type_scat_dispersion_real
_atom_type_scat_dispersion_imag
_atom_type_scat_source
C C 0.0033 0.0016 'International Tables Vol C Tables 4.2.6.8 and 6.1.1.4'
H H 0.0000 0.0000 'International Tables Vol C Tables 4.2.6.8 and 6.1.1.4'
N N 0.0061 0.0033 'International Tables Vol C Tables 4.2.6.8 and 6.1.1.4'
O O 0.0106 0.0060 'International Tables Vol C Tables 4.2.6.8 and 6.1.1.4'
F F 0.0171 0.0103 'International Tables Vol C Tables 4.2.6.8 and 6.1.1.4'
Mn Mn 0.3368 0.7283 'International Tables Vol C Tables 4.2.6.8 and 6.1.1.4'
Fe Fe 0.3463 0.8444 'International Tables Vol C Tables 4.2.6.8 and 6.1.1.4'

loop_
_geom_angle_atom_site_label_1
_geom_angle_atom_site_label_2
_geom_angle_atom_site_label_3
_geom_angle
_geom_angle_site_symmetry_3
N5 Fe1 N4 82.9(5) .
N5 Fe1 C3 89.6(5) .
N4 Fe1 C3 88.1(5) .
N5 Fe1 C2 99.2(5) .
N4 Fe1 C2 91.4(5) .
C3 Fe1 C2 171.1(6) .
N5 Fe1 C1 176.8(5) .
N4 Fe1 C1 96.7(5) .
C3 Fe1 C1 87.2(6) .
C2 Fe1 C1 84.0(6) .
N5 Fe1 N6 84.0(5) .
N4 Fe1 N6 166.9(5) .
C3 Fe1 N6 90.5(5) .
C2 Fe1 N6 92.0(5) .
C1 Fe1 N6 96.2(5) .
N3 C3 Fe1 171.5(13) .
N1 C1 Fe1 177.4(13) .
N2 C2 Fe1 174.1(12) .
N4 C4 C5 122.9(14) .
C4 C5 C6 119.8(14) .
C5 C6 C7 123.0(15) .
C5 C6 C11 118.4(14) .
C7 C6 C11 118.5(16) .
C8 C7 C6 122.1(16) .
C7 C8 C9 119.4(15) .
C10 C9 C8 122.7(18) .
C9 C10 C11 119.2(16) .
C6 C11 C12 117.8(15) .
C6 C11 C10 117.9(14) .
C12 C11 C10 124.2(15) .
N4 C12 C11 120.9(14) .
N4 C12 C13 115.1(13) .
C11 C12 C13 124.0(15) .
O1 C13 N5 126.6(13) .
O1 C13 C12 124.8(14) .
N5 C13 C12 108.6(13) .
C15 C14 C22 118.3(13) .
C15 C14 N5 127.7(14) .
C22 C14 N5 113.9(13) .
C14 C15 C16 119.3(14) .
C17 C16 C15 122.2(15) .
C16 C17 C18 119.7(14) .
C17 C18 C22 118.5(14) .
C17 C18 C19 124.5(14) .
C22 C18 C19 117.0(14) .
C20 C19 C18 120.2(14) .
C19 C20 C21 118.1(15) .
N6 C21 C20 123.6(14) .
N6 C22 C14 115.8(11) .
N6 C22 C18 122.2(13) .
C14 C22 C18 121.9(13) .
C3 N3 Mn1 150.3(11) .
C2 N2 Mn1 152.9(11) 2_645
C12 N4 C4 120.1(12) .
C12 N4 Fe1 114.1(9) .
C4 N4 Fe1 125.5(10) .
C13 N5 C14 125.4(12) .
C13 N5 Fe1 119.3(9) .
C14 N5 Fe1 114.5(10) .
C21 N6 C22 118.7(11) .
C21 N6 Fe1 130.0(9) .
C22 N6 Fe1 111.3(9) .
O2 Mn1 O3 95.3(4) .
O2 Mn1 N7 92.4(5) .
O3 Mn1 N7 171.9(5) .
O2 Mn1 N8 173.6(5) .
O3 Mn1 N8 91.0(5) .
N7 Mn1 N8 81.3(5) .
O2 Mn1 N3 94.5(4) .
O3 Mn1 N3 89.1(4) .
N7 Mn1 N3 88.1(4) .
N8 Mn1 N3 86.5(4) .
O2 Mn1 N2 89.4(4) 2_655
O3 Mn1 N2 94.4(4) 2_655
N7 Mn1 N2 87.9(4) 2_655
N8 Mn1 N2 89.2(4) 2_655
N3 Mn1 N2 174.5(4) 2_655
O2 C23 C28 126.1(12) .
O2 C23 C24 116.1(13) .
C28 C23 C24 117.8(14) .
C25 C24 C23 120.5(14) .
C24 C25 C26 120.7(14) .
C27 C26 F1 119.3(14) .
C27 C26 C25 120.6(15) .
F1 C26 C25 120.1(13) .
C26 C27 C28 121.2(15) .
C27 C28 C23 119.2(13) .
C27 C28 C29 119.4(14) .
C23 C28 C29 121.4(14) .
N7 C29 C28 126.2(15) .
N7 C30 C31 106.3(12) .
N8 C31 C30 107.5(11) .
N8 C32 C33 125.2(14) .
C32 C33 C38 123.8(15) .
C32 C33 C34 118.7(15) .
C38 C33 C34 117.4(15) .
C35 C34 C33 121.1(16) .
C34 C35 C36 123.5(17) .
C34 C35 F2 119.4(16) .
C36 C35 F2 117.1(16) .
C35 C36 C37 119.1(17) .
C36 C37 C38 119.5(16) .
O3 C38 C33 123.0(15) .
O3 C38 C37 117.6(14) .
C33 C38 C37 119.3(15) .
C29 N7 C30 121.6(13) .
C29 N7 Mn1 125.4(10) .
C30 N7 Mn1 113.0(10) .
C32 N8 C31 123.3(13) .
C32 N8 Mn1 124.5(11) .
C31 N8 Mn1 112.1(9) .
C23 O2 Mn1 124.0(8) .
C38 O3 Mn1 125.6(9) .

loop_
_geom_bond_atom_site_label_1
_geom_bond_atom_site_label_2
_geom_bond_distance
_geom_bond_site_symmetry_2
Fe1 N5 1.875(11) .
Fe1 N4 1.941(12) .
Fe1 C3 1.946(15) .
Fe1 C2 1.949(14) .
Fe1 C1 1.971(16) .
Fe1 N6 1.972(10) .
C3 N3 1.150(16) .
C1 N1 1.134(16) .
C2 N2 1.159(16) .
C4 N4 1.345(16) .
C4 C5 1.36(2) .
C5 C6 1.40(2) .
C6 C7 1.41(2) .
C6 C11 1.41(2) .
C7 C8 1.35(2) .
C8 C9 1.37(2) .
C9 C10 1.35(2) .
C10 C11 1.46(2) .
C11 C12 1.45(2) .
C12 N4 1.337(18) .
C12 C13 1.52(2) .
C13 O1 1.204(16) .
C13 N5 1.361(18) .
C14 C15 1.396(19) .
C14 C22 1.40(2) .
C14 N5 1.408(16) .
C15 C16 1.42(2) .
C16 C17 1.36(2) .
C17 C18 1.40(2) .
C18 C22 1.421(18) .
C18 C19 1.43(2) .
C19 C20 1.40(2) .
C20 C21 1.408(19) .
C21 N6 1.333(17) .
C22 N6 1.383(16) .
N3 Mn1 2.252(12) .
N2 Mn1 2.266(12) 2_645
Mn1 O2 1.888(9) .
Mn1 O3 1.900(10) .
Mn1 N7 1.990(12) .
Mn1 N8 2.017(12) .
Mn1 N2 2.266(12) 2_655
C23 O2 1.361(16) .
C23 C28 1.400(19) .
C23 C24 1.438(18) .
C24 C25 1.35(2) .
C25 C26 1.37(2) .
C26 C27 1.362(19) .
C26 F1 1.365(16) .
C27 C28 1.39(2) .
C28 C29 1.438(18) .
C29 N7 1.274(18) .
C30 N7 1.475(16) .
C30 C31 1.50(2) .
C31 N8 1.452(17) .
C32 N8 1.291(19) .
C32 C33 1.41(2) .
C33 C38 1.42(2) .
C33 C34 1.43(2) .
C34 C35 1.31(2) .
C35 C36 1.36(2) .
C35 F2 1.386(18) .
C36 C37 1.41(2) .
C37 C38 1.42(2) .
C38 O3 1.328(17) .
C39 O6 1.48(3) .
